data_2233025
loop_
_publ_author_name
'Huang, Wan-Yun'
'Liu, Dong-Cheng'
'Wei, Han-Chang'
'Liang, Fu-Pei'

_publ_section_title
;
 [2,2'-(1,1'-Binaphthyl-2,2'-diyldiimino)diethanol-\k^3^<i>N</i>,<i>N</i>',<i>O</i>]dichloridocopper(II)
;
_journal_coeditor_code XU5393
_journal_issue 12
_journal_name_full 'Acta Crystallographica Section E'
_journal_page_first m1844
_journal_paper_doi 10.1107/S1600536811049828
_journal_volume 67
_journal_year 2011
_chemical_formula_iupac '[Cu Cl2 (C24 H24 N2 O2)]'
_chemical_formula_moiety 'C24 H24 Cl2 Cu N2 O2'
_chemical_formula_sum 'C24 H24 Cl2 Cu N2 O2'
_chemical_formula_weight 506.89
_chemical_name_systematic
;
[2,2'-(1,1'-Binaphthyl-2,2'-diyldiimino)diethanol-
\k^3^<i>N</i>,<i>N</i>',<i>O</i>]dichloridocopper(II)
;
_space_group_IT_number 2
_symmetry_cell_setting triclinic
_symmetry_space_group_name_Hall '-P 1'
_symmetry_space_group_name_H-M 'P -1'
_atom_sites_solution_hydrogens geom
_atom_sites_solution_primary direct
_atom_sites_solution_secondary difmap
_audit_creation_method SHELXL-97
_cell_angle_alpha 94.130(2)
_cell_angle_beta 103.633(2)
_cell_angle_gamma 106.912(2)
_cell_formula_units_Z 2
_cell_length_a 7.4816(8)
_cell_length_b 10.4211(11)
_cell_length_c 15.2116(16)
_cell_measurement_reflns_used 3367
_cell_measurement_temperature 185(2)
_cell_measurement_theta_max 25.97
_cell_measurement_theta_min 2.66
_cell_volume 1090.1(2)
_computing_cell_refinement 'SAINT (Bruker, 2007)'
_computing_data_collection 'SMART (Bruker, 2007)'
_computing_data_reduction 'SAINT (Bruker, 2007)'
_computing_molecular_graphics 'SHELXTL (Sheldrick, 2008)'
_computing_publication_material 'SHELXTL (Sheldrick, 2008)'
_computing_structure_refinement 'SHELXTL (Sheldrick, 2008)'
_computing_structure_solution 'SHELXTL (Sheldrick, 2008)'
_diffrn_ambient_temperature 185(2)
_diffrn_measured_fraction_theta_full 0.980
_diffrn_measured_fraction_theta_max 0.980
_diffrn_measurement_device_type 'Bruker SMART 1000 CCD area-detector'
_diffrn_measurement_method '\f and \w scans'
_diffrn_radiation_monochromator graphite
_diffrn_radiation_source 'fine-focus sealed tube'
_diffrn_radiation_type MoK\a
_diffrn_radiation_wavelength 0.71073
_diffrn_reflns_av_R_equivalents 0.0115
_diffrn_reflns_av_sigmaI/netI 0.0229
_diffrn_reflns_limit_h_max 8
_diffrn_reflns_limit_h_min -8
_diffrn_reflns_limit_k_max 12
_diffrn_reflns_limit_k_min -12
_diffrn_reflns_limit_l_max 11
_diffrn_reflns_limit_l_min -18
_diffrn_reflns_number 5452
_diffrn_reflns_theta_full 25.01
_diffrn_reflns_theta_max 25.01
_diffrn_reflns_theta_min 2.07
_exptl_absorpt_coefficient_mu 1.272
_exptl_absorpt_correction_T_max 0.8834
_exptl_absorpt_correction_T_min 0.6939
_exptl_absorpt_correction_type multi-scan
_exptl_absorpt_process_details '(SADABS; Bruker, 2001)'
_exptl_crystal_colour brown
_exptl_crystal_density_diffrn 1.544
_exptl_crystal_density_method 'not measured'
_exptl_crystal_description block
_exptl_crystal_F_000 522
_exptl_crystal_size_max 0.31
_exptl_crystal_size_mid 0.17
_exptl_crystal_size_min 0.10
_refine_diff_density_max 0.532
_refine_diff_density_min -0.401
_refine_ls_extinction_method none
_refine_ls_goodness_of_fit_ref 1.044
_refine_ls_hydrogen_treatment constr
_refine_ls_matrix_type full
_refine_ls_number_parameters 280
_refine_ls_number_reflns 3758
_refine_ls_number_restraints 0
_refine_ls_restrained_S_all 1.044
_refine_ls_R_factor_all 0.0412
_refine_ls_R_factor_gt 0.0368
_refine_ls_shift/su_max 0.001
_refine_ls_shift/su_mean 0.000
_refine_ls_structure_factor_coef Fsqd
_refine_ls_weighting_details 'calc w=1/[\s^2^(Fo^2^)+(0.0700P)^2^+0.7465P] where P=(Fo^2^+2Fc^2^)/3'
_refine_ls_weighting_scheme calc
_refine_ls_wR_factor_gt 0.1035
_refine_ls_wR_factor_ref 0.1073
_reflns_number_gt 3363
_reflns_number_total 3758
_reflns_threshold_expression I>2sigma(I)
_cod_data_source_file xu5393.cif
_cod_data_source_block I
_cod_database_code 2233025
_cod_database_fobs_code 2233025

loop_
_symmetry_equiv_pos_as_xyz
'x, y, z'
'-x, -y, -z'

loop_
_atom_site_type_symbol
_atom_site_label
_atom_site_fract_x
_atom_site_fract_y
_atom_site_fract_z
_atom_site_U_iso_or_equiv
_atom_site_adp_type
_atom_site_calc_flag
_atom_site_refinement_flags
_atom_site_occupancy
_atom_site_symmetry_multiplicity
Cu Cu1 0.45715(5) 0.32140(3) 0.60514(2) 0.02338(13) Uani d . 1 1
Cl Cl1 0.78869(9) 0.51803(6) 0.65550(5) 0.02669(18) Uani d . 1 1
Cl Cl2 0.43545(12) 0.20440(8) 0.47249(5) 0.0382(2) Uani d . 1 1
C C1 0.3922(4) 0.1142(3) 0.71308(18) 0.0228(6) Uani d . 1 1
C C2 0.2759(4) -0.0126(3) 0.6591(2) 0.0299(6) Uani d . 1 1
H H2 0.3104 -0.0450 0.6076 0.036 Uiso calc R 1 1
C C3 0.1151(4) -0.0876(3) 0.6810(2) 0.0307(6) Uani d . 1 1
H H3 0.0398 -0.1732 0.6452 0.037 Uiso calc R 1 1
C C4 0.0582(4) -0.0404(3) 0.75604(19) 0.0248(6) Uani d . 1 1
C C5 -0.1103(4) -0.1166(3) 0.7790(2) 0.0312(6) Uani d . 1 1
H H5 -0.1858 -0.2029 0.7442 0.037 Uiso calc R 1 1
C C6 -0.1658(4) -0.0684(3) 0.8502(2) 0.0355(7) Uani d . 1 1
H H6 -0.2783 -0.1210 0.8653 0.043 Uiso calc R 1 1
C C7 -0.0546(4) 0.0606(3) 0.9013(2) 0.0348(7) Uani d . 1 1
H H7 -0.0944 0.0953 0.9503 0.042 Uiso calc R 1 1
C C8 0.1083(4) 0.1355(3) 0.8814(2) 0.0277(6) Uani d . 1 1
H H8 0.1809 0.2218 0.9168 0.033 Uiso calc R 1 1
C C9 0.1722(4) 0.0877(3) 0.80891(18) 0.0221(5) Uani d . 1 1
C C10 0.3443(4) 0.1644(3) 0.78723(17) 0.0205(5) Uani d . 1 1
C C11 0.4725(4) 0.2994(3) 0.84286(18) 0.0210(5) Uani d . 1 1
C C12 0.5856(4) 0.3070(3) 0.93434(18) 0.0222(6) Uani d . 1 1
C C13 0.5791(4) 0.1920(3) 0.9794(2) 0.0310(6) Uani d . 1 1
H H13 0.4958 0.1052 0.9483 0.037 Uiso calc R 1 1
C C14 0.6904(5) 0.2038(3) 1.0668(2) 0.0363(7) Uani d . 1 1
H H14 0.6835 0.1251 1.0954 0.044 Uiso calc R 1 1
C C15 0.8152(4) 0.3313(3) 1.1149(2) 0.0351(7) Uani d . 1 1
H H15 0.8917 0.3385 1.1756 0.042 Uiso calc R 1 1
C C16 0.8251(4) 0.4438(3) 1.0737(2) 0.0313(7) Uani d . 1 1
H H16 0.9092 0.5296 1.1064 0.038 Uiso calc R 1 1
C C17 0.7126(4) 0.4358(3) 0.98322(18) 0.0248(6) Uani d . 1 1
C C18 0.7260(4) 0.5509(3) 0.9390(2) 0.0277(6) Uani d . 1 1
H H18 0.8135 0.6363 0.9705 0.033 Uiso calc R 1 1
C C19 0.6176(4) 0.5433(3) 0.85272(19) 0.0252(6) Uani d . 1 1
H H19 0.6288 0.6230 0.8249 0.030 Uiso calc R 1 1
C C20 0.4873(4) 0.4167(3) 0.80370(18) 0.0208(5) Uani d . 1 1
N N1 0.5583(3) 0.1950(2) 0.68647(15) 0.0225(5) Uani d . 1 1
H H1 0.6406 0.2511 0.7397 0.027 Uiso calc R 1 1
N N2 0.3739(3) 0.4081(2) 0.71187(15) 0.0211(5) Uani d . 1 1
H H2A 0.2494 0.3527 0.7087 0.025 Uiso calc R 1 1
C C23 0.3526(4) 0.5384(3) 0.6829(2) 0.0278(6) Uani d . 1 1
H H23A 0.4815 0.6032 0.6865 0.033 Uiso calc R 1 1
H H23B 0.2925 0.5797 0.7239 0.033 Uiso calc R 1 1
C C21 0.6734(4) 0.1155(3) 0.6551(2) 0.0297(6) Uani d . 1 1
H H21A 0.5928 0.0530 0.5983 0.036 Uiso calc R 1 1
H H21B 0.7091 0.0600 0.7022 0.036 Uiso calc R 1 1
C C24 0.2268(4) 0.5076(3) 0.5865(2) 0.0314(6) Uani d . 1 1
H H24A 0.0901 0.4603 0.5846 0.038 Uiso calc R 1 1
H H24B 0.2335 0.5923 0.5600 0.038 Uiso calc R 1 1
C C22 0.8557(4) 0.2057(3) 0.6372(2) 0.0340(7) Uani d . 1 1
H H22A 0.9313 0.1489 0.6200 0.041 Uiso calc R 1 1
H H22B 0.8197 0.2532 0.5850 0.041 Uiso calc R 1 1
O O1 0.9733(3) 0.3032(2) 0.71480(15) 0.0362(5) Uani d . 1 1
H H1A 0.9098 0.3518 0.7295 0.054 Uiso calc R 1 1
O O2 0.3005(4) 0.4224(3) 0.53688(15) 0.0452(6) Uani d . 1 1
H H2B 0.2296 0.3983 0.4829 0.068 Uiso calc R 1 1

loop_
_atom_site_aniso_label
_atom_site_aniso_U_11
_atom_site_aniso_U_22
_atom_site_aniso_U_33
_atom_site_aniso_U_12
_atom_site_aniso_U_13
_atom_site_aniso_U_23
Cu1 0.0258(2) 0.0231(2) 0.0227(2) 0.00924(14) 0.00696(14) 0.00440(13)
Cl1 0.0260(3) 0.0260(3) 0.0274(4) 0.0071(3) 0.0073(3) 0.0045(3)
Cl2 0.0523(5) 0.0344(4) 0.0266(4) 0.0175(3) 0.0057(3) -0.0017(3)
C1 0.0228(13) 0.0192(12) 0.0251(14) 0.0044(10) 0.0060(11) 0.0062(10)
C2 0.0351(16) 0.0236(14) 0.0288(15) 0.0053(12) 0.0108(13) -0.0005(11)
C3 0.0311(15) 0.0207(13) 0.0325(16) 0.0002(11) 0.0054(13) -0.0021(12)
C4 0.0244(14) 0.0208(13) 0.0256(14) 0.0045(11) 0.0024(11) 0.0073(11)
C5 0.0277(15) 0.0236(14) 0.0384(17) 0.0022(11) 0.0082(13) 0.0086(12)
C6 0.0301(15) 0.0339(16) 0.0445(18) 0.0061(13) 0.0159(14) 0.0160(14)
C7 0.0376(17) 0.0400(17) 0.0335(16) 0.0154(14) 0.0168(14) 0.0102(13)
C8 0.0283(14) 0.0254(14) 0.0277(15) 0.0066(11) 0.0069(12) 0.0022(11)
C9 0.0239(13) 0.0205(13) 0.0211(13) 0.0072(10) 0.0027(11) 0.0079(10)
C10 0.0219(13) 0.0181(12) 0.0185(13) 0.0052(10) 0.0002(11) 0.0060(10)
C11 0.0193(12) 0.0194(12) 0.0229(13) 0.0048(10) 0.0058(11) -0.0001(10)
C12 0.0188(12) 0.0252(14) 0.0219(13) 0.0069(10) 0.0053(11) -0.0007(11)
C13 0.0319(15) 0.0269(14) 0.0302(15) 0.0091(12) 0.0016(13) 0.0034(12)
C14 0.0408(18) 0.0399(17) 0.0295(16) 0.0174(14) 0.0045(14) 0.0098(13)
C15 0.0295(15) 0.0516(19) 0.0222(15) 0.0170(14) -0.0005(12) 0.0002(13)
C16 0.0227(14) 0.0403(17) 0.0253(15) 0.0069(12) 0.0035(12) -0.0072(13)
C17 0.0209(13) 0.0283(14) 0.0239(14) 0.0057(11) 0.0086(11) -0.0028(11)
C18 0.0243(14) 0.0230(13) 0.0310(15) 0.0006(11) 0.0100(12) -0.0063(11)
C19 0.0260(14) 0.0187(13) 0.0316(15) 0.0043(11) 0.0125(12) 0.0039(11)
C20 0.0189(12) 0.0202(12) 0.0243(14) 0.0061(10) 0.0085(11) 0.0002(10)
N1 0.0224(11) 0.0198(11) 0.0235(11) 0.0039(9) 0.0071(9) 0.0011(9)
N2 0.0210(11) 0.0171(10) 0.0259(12) 0.0056(9) 0.0075(9) 0.0049(9)
C23 0.0338(15) 0.0235(14) 0.0329(15) 0.0146(12) 0.0136(13) 0.0086(12)
C21 0.0301(15) 0.0256(14) 0.0349(16) 0.0116(12) 0.0078(13) 0.0052(12)
C24 0.0334(15) 0.0361(16) 0.0350(16) 0.0191(13) 0.0152(13) 0.0153(13)
C22 0.0344(16) 0.0339(16) 0.0395(17) 0.0158(13) 0.0142(14) 0.0086(13)
O1 0.0247(10) 0.0354(12) 0.0463(13) 0.0095(9) 0.0047(10) 0.0092(10)
O2 0.0670(16) 0.0607(15) 0.0265(11) 0.0464(13) 0.0133(11) 0.0121(10)

loop_
_atom_type_symbol
_atom_type_description
_atom_type_scat_dispersion_real
_atom_type_scat_dispersion_imag
_atom_type_scat_source
C C 0.0033 0.0016 'International Tables Vol C Tables 4.2.6.8 and 6.1.1.4'
H H 0.0000 0.0000 'International Tables Vol C Tables 4.2.6.8 and 6.1.1.4'
N N 0.0061 0.0033 'International Tables Vol C Tables 4.2.6.8 and 6.1.1.4'
O O 0.0106 0.0060 'International Tables Vol C Tables 4.2.6.8 and 6.1.1.4'
Cl Cl 0.1484 0.1585 'International Tables Vol C Tables 4.2.6.8 and 6.1.1.4'
Cu Cu 0.3201 1.2651 'International Tables Vol C Tables 4.2.6.8 and 6.1.1.4'

loop_
_geom_angle_atom_site_label_1
_geom_angle_atom_site_label_2
_geom_angle_atom_site_label_3
_geom_angle
O2 Cu1 N1 165.49(10)
O2 Cu1 N2 79.76(9)
N1 Cu1 N2 91.66(8)
O2 Cu1 Cl2 88.68(7)
N1 Cu1 Cl2 96.06(7)
N2 Cu1 Cl2 160.29(7)
O2 Cu1 Cl1 97.74(8)
N1 Cu1 Cl1 93.68(6)
N2 Cu1 Cl1 88.52(6)
Cl2 Cu1 Cl1 108.97(3)
C10 C1 C2 121.2(2)
C10 C1 N1 119.5(2)
C2 C1 N1 119.2(2)
C3 C2 C1 120.1(3)
C3 C2 H2 120.0
C1 C2 H2 120.0
C2 C3 C4 121.1(3)
C2 C3 H3 119.4
C4 C3 H3 119.4
C3 C4 C5 121.8(3)
C3 C4 C9 118.8(2)
C5 C4 C9 119.4(3)
C6 C5 C4 121.1(3)
C6 C5 H5 119.4
C4 C5 H5 119.4
C5 C6 C7 119.4(3)
C5 C6 H6 120.3
C7 C6 H6 120.3
C8 C7 C6 120.9(3)
C8 C7 H7 119.6
C6 C7 H7 119.6
C7 C8 C9 121.3(3)
C7 C8 H8 119.3
C9 C8 H8 119.3
C8 C9 C4 117.9(2)
C8 C9 C10 122.3(2)
C4 C9 C10 119.8(2)
C1 C10 C9 118.9(2)
C1 C10 C11 119.4(2)
C9 C10 C11 121.7(2)
C20 C11 C12 119.6(2)
C20 C11 C10 119.7(2)
C12 C11 C10 120.7(2)
C13 C12 C17 117.7(2)
C13 C12 C11 123.2(2)
C17 C12 C11 119.1(2)
C14 C13 C12 121.2(3)
C14 C13 H13 119.4
C12 C13 H13 119.4
C13 C14 C15 120.8(3)
C13 C14 H14 119.6
C15 C14 H14 119.6
C16 C15 C14 119.5(3)
C16 C15 H15 120.2
C14 C15 H15 120.2
C15 C16 C17 121.4(3)
C15 C16 H16 119.3
C17 C16 H16 119.3
C18 C17 C16 121.8(3)
C18 C17 C12 118.8(2)
C16 C17 C12 119.3(3)
C19 C18 C17 121.8(2)
C19 C18 H18 119.1
C17 C18 H18 119.1
C18 C19 C20 120.2(3)
C18 C19 H19 119.9
C20 C19 H19 119.9
C11 C20 C19 120.4(2)
C11 C20 N2 119.2(2)
C19 C20 N2 120.3(2)
C1 N1 C21 114.2(2)
C1 N1 Cu1 105.29(16)
C21 N1 Cu1 120.05(18)
C1 N1 H1 105.4
C21 N1 H1 105.4
Cu1 N1 H1 105.4
C20 N2 C23 116.3(2)
C20 N2 Cu1 117.44(16)
C23 N2 Cu1 104.06(16)
C20 N2 H2A 106.0
C23 N2 H2A 106.0
Cu1 N2 H2A 106.0
N2 C23 C24 108.1(2)
N2 C23 H23A 110.1
C24 C23 H23A 110.1
N2 C23 H23B 110.1
C24 C23 H23B 110.1
H23A C23 H23B 108.4
N1 C21 C22 112.1(2)
N1 C21 H21A 109.2
C22 C21 H21A 109.2
N1 C21 H21B 109.2
C22 C21 H21B 109.2
H21A C21 H21B 107.9
O2 C24 C23 106.1(2)
O2 C24 H24A 110.5
C23 C24 H24A 110.5
O2 C24 H24B 110.5
C23 C24 H24B 110.5
H24A C24 H24B 108.7
O1 C22 C21 112.1(2)
O1 C22 H22A 109.2
C21 C22 H22A 109.2
O1 C22 H22B 109.2
C21 C22 H22B 109.2
H22A C22 H22B 107.9
C22 O1 H1A 109.5
C24 O2 Cu1 118.73(18)
C24 O2 H2B 109.5
Cu1 O2 H2B 126.1

loop_
_geom_bond_atom_site_label_1
_geom_bond_atom_site_label_2
_geom_bond_distance
_geom_bond_publ_flag
Cu1 N1 2.052(2) y
Cu1 N2 2.106(2) y
Cu1 O2 1.965(2) y
Cu1 Cl1 2.6190(7) y
Cu1 Cl2 2.2272(8) y
C1 C10 1.374(4) ?
C1 C2 1.419(4) ?
C1 N1 1.447(3) ?
C2 C3 1.359(4) ?
C2 H2 0.9500 ?
C3 C4 1.413(4) ?
C3 H3 0.9500 ?
C4 C5 1.417(4) ?
C4 C9 1.420(4) ?
C5 C6 1.361(5) ?
C5 H5 0.9500 ?
C6 C7 1.413(4) ?
C6 H6 0.9500 ?
C7 C8 1.357(4) ?
C7 H7 0.9500 ?
C8 C9 1.414(4) ?
C8 H8 0.9500 ?
C9 C10 1.430(4) ?
C10 C11 1.509(3) ?
C11 C20 1.385(4) ?
C11 C12 1.431(4) ?
C12 C13 1.417(4) ?
C12 C17 1.428(4) ?
C13 C14 1.368(4) ?
C13 H13 0.9500 ?
C14 C15 1.410(4) ?
C14 H14 0.9500 ?
C15 C16 1.360(5) ?
C15 H15 0.9500 ?
C16 C17 1.417(4) ?
C16 H16 0.9500 ?
C17 C18 1.407(4) ?
C18 C19 1.353(4) ?
C18 H18 0.9500 ?
C19 C20 1.419(4) ?
C19 H19 0.9500 ?
C20 N2 1.435(3) ?
N1 C21 1.486(3) ?
N1 H1 0.9300 ?
N2 C23 1.497(3) ?
N2 H2A 0.9300 ?
C23 C24 1.499(4) ?
C23 H23A 0.9900 ?
C23 H23B 0.9900 ?
C21 C22 1.511(4) ?
C21 H21A 0.9900 ?
C21 H21B 0.9900 ?
C24 O2 1.430(4) ?
C24 H24A 0.9900 ?
C24 H24B 0.9900 ?
C22 O1 1.420(4) ?
C22 H22A 0.9900 ?
C22 H22B 0.9900 ?
O1 H1A 0.8400 ?
O2 H2B 0.8400 ?

loop_
_geom_hbond_atom_site_label_D
_geom_hbond_atom_site_label_H
_geom_hbond_atom_site_label_A
_geom_hbond_site_symmetry_A
_geom_hbond_distance_DH
_geom_hbond_distance_HA
_geom_hbond_distance_DA
_geom_hbond_angle_DHA
O1 H1A Cl1 . 0.84 2.41 3.039(2) 132
O2 H2B Cl1 2_666 0.84 2.33 2.996(2) 137
N2 H2A O1 1_455 0.93 2.00 2.889(3) 158

loop_
_geom_torsion_atom_site_label_1
_geom_torsion_atom_site_label_2
_geom_torsion_atom_site_label_3
_geom_torsion_atom_site_label_4
_geom_torsion
C10 C1 C2 C3 -0.9(4)
N1 C1 C2 C3 -177.5(3)
C1 C2 C3 C4 1.4(5)
C2 C3 C4 C5 179.2(3)
C2 C3 C4 C9 0.0(4)
C3 C4 C5 C6 -178.4(3)
C9 C4 C5 C6 0.8(4)
C4 C5 C6 C7 0.7(5)
C5 C6 C7 C8 -1.2(5)
C6 C7 C8 C9 0.2(5)
C7 C8 C9 C4 1.3(4)
C7 C8 C9 C10 -179.4(3)
C3 C4 C9 C8 177.4(3)
C5 C4 C9 C8 -1.8(4)
C3 C4 C9 C10 -1.8(4)
C5 C4 C9 C10 179.0(2)
C2 C1 C10 C9 -1.0(4)
N1 C1 C10 C9 175.7(2)
C2 C1 C10 C11 179.9(2)
N1 C1 C10 C11 -3.5(4)
C8 C9 C10 C1 -176.9(2)
C4 C9 C10 C1 2.3(4)
C8 C9 C10 C11 2.2(4)
C4 C9 C10 C11 -178.5(2)
C1 C10 C11 C20 66.2(3)
C9 C10 C11 C20 -112.9(3)
C1 C10 C11 C12 -111.0(3)
C9 C10 C11 C12 69.9(3)
C20 C11 C12 C13 -180.0(3)
C10 C11 C12 C13 -2.8(4)
C20 C11 C12 C17 -0.4(4)
C10 C11 C12 C17 176.8(2)
C17 C12 C13 C14 0.1(4)
C11 C12 C13 C14 179.7(3)
C12 C13 C14 C15 0.1(5)
C13 C14 C15 C16 -0.1(5)
C14 C15 C16 C17 0.0(4)
C15 C16 C17 C18 -178.1(3)
C15 C16 C17 C12 0.2(4)
C13 C12 C17 C18 178.1(3)
C11 C12 C17 C18 -1.5(4)
C13 C12 C17 C16 -0.3(4)
C11 C12 C17 C16 -179.9(2)
C16 C17 C18 C19 -179.6(3)
C12 C17 C18 C19 2.1(4)
C17 C18 C19 C20 -0.7(4)
C12 C11 C20 C19 1.8(4)
C10 C11 C20 C19 -175.5(2)
C12 C11 C20 N2 179.8(2)
C10 C11 C20 N2 2.6(4)
C18 C19 C20 C11 -1.3(4)
C18 C19 C20 N2 -179.3(2)
C10 C1 N1 C21 141.6(3)
C2 C1 N1 C21 -41.7(3)
C10 C1 N1 Cu1 -84.7(2)
C2 C1 N1 Cu1 92.0(3)
O2 Cu1 N1 C1 6.6(4)
N2 Cu1 N1 C1 59.88(16)
Cl2 Cu1 N1 C1 -101.97(15)
Cl1 Cu1 N1 C1 148.49(15)
O2 Cu1 N1 C21 137.0(3)
N2 Cu1 N1 C21 -169.67(19)
Cl2 Cu1 N1 C21 28.49(19)
Cl1 Cu1 N1 C21 -81.05(19)
C11 C20 N2 C23 163.4(2)
C19 C20 N2 C23 -18.6(3)
C11 C20 N2 Cu1 -72.4(3)
C19 C20 N2 Cu1 105.6(2)
O2 Cu1 N2 C20 -160.18(19)
N1 Cu1 N2 C20 31.60(18)
Cl2 Cu1 N2 C20 144.81(17)
Cl1 Cu1 N2 C20 -62.04(17)
O2 Cu1 N2 C23 -30.02(17)
N1 Cu1 N2 C23 161.76(17)
Cl2 Cu1 N2 C23 -85.0(2)
Cl1 Cu1 N2 C23 68.12(16)
C20 N2 C23 C24 -178.8(2)
Cu1 N2 C23 C24 50.4(2)
C1 N1 C21 C22 -174.3(2)
Cu1 N1 C21 C22 59.3(3)
N2 C23 C24 O2 -47.2(3)
N1 C21 C22 O1 55.6(3)
C23 C24 O2 Cu1 21.4(3)
N1 Cu1 O2 C24 59.7(5)
N2 Cu1 O2 C24 5.2(2)
Cl2 Cu1 O2 C24 169.1(2)
Cl1 Cu1 O2 C24 -81.9(2)
